data_4309862
loop_
_publ_author_name
'Dibyendu Bhattacharya'
'Soumen Dey'
'Suman Maji'
'Kuntal Pal'
'Sabyasachi Sarkar'

_publ_section_title
;
Direct Incorporation of a Ferric Ion in the Porphyrinogen Core:
Tetrakis(cyclohexyl)iron Porphyrinogen Anion with Different Conformers and
Its Reaction with Iodine
;
_journal_name_full 'Inorganic Chemistry'
_journal_page_first 7699
_journal_page_last 7701
_journal_paper_doi 10.1021/ic050890p
_journal_volume 44
_journal_year 2005
_chemical_formula_moiety '2(C40 H48 Fe N4), C8 H20 N, C8 N, 2(C5 H5 N), 0.5(C8 N2), C H2 Cl2'
_chemical_formula_sum 'C111 H128 Cl2 Fe2 N13'
_chemical_formula_weight 1826.84
_chemical_name_systematic
;
 ?
;
_space_group_IT_number 2
_symmetry_cell_setting triclinic
_symmetry_space_group_name_Hall '-P 1'
_symmetry_space_group_name_H-M 'P -1'
_atom_sites_solution_hydrogens geom
_atom_sites_solution_primary direct
_atom_sites_solution_secondary difmap
_audit_creation_method SHELXL-97
_cell_angle_alpha 90.663(5)
_cell_angle_beta 96.540(5)
_cell_angle_gamma 95.869(5)
_cell_formula_units_Z 2
_cell_length_a 11.696(5)
_cell_length_b 16.749(5)
_cell_length_c 24.767(5)
_cell_measurement_reflns_used 999
_cell_measurement_temperature 100(2)
_cell_measurement_theta_max 28.23
_cell_measurement_theta_min 2.04
_cell_volume 4794(3)
_computing_cell_refinement 'SAINT 6.45 ( Bruker, 2003)'
_computing_data_collection 'SMART 5.628 (Bruker, 2003)'
_computing_data_reduction 'SAINT 6.45 ( Bruker, 2003)'
_computing_molecular_graphics 'Diamond 3.0'
_computing_structure_refinement 'SHELXL-97 (Sheldrick, 1997)'
_computing_structure_solution SIR-97
_diffrn_ambient_temperature 100(2)
_diffrn_measured_fraction_theta_full 0.954
_diffrn_measured_fraction_theta_max 0.954
_diffrn_measurement_device_type 'Bruker SMART APEX'
_diffrn_measurement_method /w-scans
_diffrn_radiation_monochromator graphite
_diffrn_radiation_source 'fine-focus sealed tube'
_diffrn_radiation_type MoK\a
_diffrn_radiation_wavelength 0.71069
_diffrn_reflns_av_R_equivalents 0.0470
_diffrn_reflns_av_sigmaI/netI 0.1227
_diffrn_reflns_limit_h_max 13
_diffrn_reflns_limit_h_min -15
_diffrn_reflns_limit_k_max 21
_diffrn_reflns_limit_k_min -22
_diffrn_reflns_limit_l_max 32
_diffrn_reflns_limit_l_min -26
_diffrn_reflns_number 32274
_diffrn_reflns_theta_full 28.32
_diffrn_reflns_theta_max 28.32
_diffrn_reflns_theta_min 2.04
_exptl_absorpt_coefficient_mu 0.415
_exptl_absorpt_correction_T_max 0.9397
_exptl_absorpt_correction_T_min 0.9115
_exptl_absorpt_correction_type empirical
_exptl_absorpt_process_details 'SADABS 2.10 (Bruker 2003)'
_exptl_crystal_colour black
_exptl_crystal_density_diffrn 1.266
_exptl_crystal_density_method 'not measured'
_exptl_crystal_description cubic
_exptl_crystal_F_000 1942
_exptl_crystal_size_max 0.12
_exptl_crystal_size_mid 0.10
_exptl_crystal_size_min 0.08
_refine_diff_density_max 0.984
_refine_diff_density_min -0.666
_refine_diff_density_rms 0.103
_refine_ls_extinction_method none
_refine_ls_goodness_of_fit_ref 1.039
_refine_ls_hydrogen_treatment constr
_refine_ls_matrix_type full
_refine_ls_number_parameters 1161
_refine_ls_number_reflns 22809
_refine_ls_number_restraints 0
_refine_ls_restrained_S_all 1.039
_refine_ls_R_factor_all 0.1412
_refine_ls_R_factor_gt 0.0936
_refine_ls_shift/su_max 0.014
_refine_ls_shift/su_mean 0.000
_refine_ls_structure_factor_coef Fsqd
_refine_ls_weighting_details 'calc w=1/[\s^2^(Fo^2^)+(0.0829P)^2^+9.1972P] where P=(Fo^2^+2Fc^2^)/3'
_refine_ls_weighting_scheme calc
_refine_ls_wR_factor_gt 0.2003
_refine_ls_wR_factor_ref 0.2272
_reflns_number_gt 14675
_reflns_number_total 22809
_reflns_threshold_expression >2sigma(I)
_cod_data_source_file ic050890psi20050602_100320.cif
_cod_data_source_block 20decdm
_cod_depositor_comments
;
The following automatic conversions were performed:
'_symmetry_cell_setting' value 'Triclinic' changed to 'triclinic'
according to '/home/saulius/struct/CIF-dictionaries/cif_core.dic'
dictionary named 'cif_core.dic' version 2.4.1 from 2010-06-29.

Automatic conversion script
Id: cif_fix_enum 1527 2010-12-29 10:47:43Z saulius 
;
_cod_database_code 4309862

loop_
_symmetry_equiv_pos_as_xyz
'x, y, z'
'-x, -y, -z'

loop_
_atom_site_label
_atom_site_type_symbol
_atom_site_fract_x
_atom_site_fract_y
_atom_site_fract_z
_atom_site_U_iso_or_equiv
_atom_site_adp_type
_atom_site_occupancy
_atom_site_symmetry_multiplicity
_atom_site_calc_flag
_atom_site_refinement_flags
_atom_site_disorder_assembly
_atom_site_disorder_group
Fe1 Fe 0.49528(5) 0.22662(4) 0.17502(2) 0.01478(14) Uani 1 1 d . . .
Fe2 Fe 0.01025(5) 0.73062(4) 0.34009(2) 0.01394(14) Uani 1 1 d . . .
Cl1 Cl 0.86857(12) 0.68846(8) 0.54743(5) 0.0379(3) Uani 1 1 d . . .
Cl2 Cl 1.11460(12) 0.74208(10) 0.55537(6) 0.0475(4) Uani 1 1 d . . .
N1 N 0.5859(3) 0.1666(2) 0.22467(15) 0.0177(8) Uani 1 1 d . . .
N5 N -0.0043(3) 0.6309(2) 0.37586(14) 0.0157(7) Uani 1 1 d . . .
N4 N 0.3628(3) 0.1922(2) 0.20884(14) 0.0159(7) Uani 1 1 d . . .
N3 N 0.4039(3) 0.2803(2) 0.12234(14) 0.0175(8) Uani 1 1 d . . .
N9 N 0.0034(3) 0.6338(2) 0.74014(14) 0.0183(8) Uani 1 1 d . . .
C51 C 0.0537(4) 0.8375(3) 0.25139(18) 0.0181(9) Uani 1 1 d . . .
C70 C 0.2677(4) 0.6777(3) 0.41266(17) 0.0181(9) Uani 1 1 d . . .
H70A H 0.3380 0.6991 0.3966 0.022 Uiso 1 1 calc R . .
H70B H 0.2162 0.7210 0.4127 0.022 Uiso 1 1 calc R . .
N8 N -0.1029(3) 0.7696(2) 0.37960(14) 0.0171(7) Uani 1 1 d . . .
N6 N 0.1242(3) 0.6918(2) 0.30087(14) 0.0159(7) Uani 1 1 d . . .
N7 N 0.0222(3) 0.8289(2) 0.30329(15) 0.0183(8) Uani 1 1 d . . .
C21 C 0.4955(3) 0.2800(3) 0.31237(17) 0.0176(9) Uani 1 1 d . . .
H21A H 0.5738 0.2918 0.3324 0.021 Uiso 1 1 calc R . .
H21B H 0.4957 0.3064 0.2768 0.021 Uiso 1 1 calc R . .
C59 C -0.1955(4) 0.7227(3) 0.39788(17) 0.0169(9) Uani 1 1 d . . .
C50 C 0.0610(4) 0.7646(3) 0.21590(18) 0.0201(9) Uani 1 1 d . . .
N2 N 0.6289(3) 0.2653(2) 0.14260(14) 0.0179(8) Uani 1 1 d . . .
N10 N 0.4940(3) 0.8617(2) 0.27472(16) 0.0236(9) Uani 1 1 d . . .
C46 C 0.1954(3) 0.6332(2) 0.31750(17) 0.0153(8) Uani 1 1 d . . .
C47 C 0.2524(4) 0.6132(3) 0.27494(17) 0.0195(9) Uani 1 1 d . . .
H47 H 0.3072 0.5750 0.2753 0.023 Uiso 1 1 calc R . .
C45 C 0.2052(4) 0.6068(3) 0.37651(16) 0.0153(8) Uani 1 1 d . . .
C31 C 0.5571(4) 0.4339(3) 0.17365(18) 0.0226(10) Uani 1 1 d . . .
H31A H 0.5309 0.3912 0.1982 0.027 Uiso 1 1 calc R . .
H31B H 0.6377 0.4543 0.1875 0.027 Uiso 1 1 calc R . .
C44 C 0.0842(3) 0.5834(3) 0.39192(17) 0.0161(9) Uani 1 1 d . . .
C60 C -0.2169(3) 0.6349(2) 0.38101(17) 0.0157(8) Uani 1 1 d . . .
C71 C -0.0619(4) 0.7185(3) 0.20120(18) 0.0214(9) Uani 1 1 d . . .
H71A H -0.0537 0.6663 0.1837 0.026 Uiso 1 1 calc R . .
H71B H -0.0973 0.7074 0.2352 0.026 Uiso 1 1 calc R . .
C49 C 0.1370(4) 0.7081(3) 0.24669(17) 0.0183(9) Uani 1 1 d . . .
C20 C 0.4700(4) 0.1877(3) 0.30243(18) 0.0186(9) Uani 1 1 d . . .
C52 C 0.0640(4) 0.9181(3) 0.24074(19) 0.0226(10) Uani 1 1 d . . .
H52 H 0.0851 0.9415 0.2081 0.027 Uiso 1 1 calc R . .
C19 C 0.3619(4) 0.1684(3) 0.26235(18) 0.0182(9) Uani 1 1 d . . .
C2 C 0.6631(4) 0.1185(3) 0.3026(2) 0.0251(10) Uani 1 1 d . . .
H2 H 0.6758 0.1038 0.3395 0.030 Uiso 1 1 calc R . .
C90 C 0.5098(4) 0.7217(3) 0.2359(2) 0.0262(10) Uani 1 1 d . . .
H90A H 0.5058 0.6650 0.2455 0.039 Uiso 1 1 calc R . .
H90B H 0.5865 0.7389 0.2253 0.039 Uiso 1 1 calc R . .
H90C H 0.4506 0.7288 0.2056 0.039 Uiso 1 1 calc R . .
C69 C 0.3027(4) 0.6549(3) 0.47146(18) 0.0231(10) Uani 1 1 d . . .
H69A H 0.3417 0.7028 0.4924 0.028 Uiso 1 1 calc R . .
H69B H 0.2328 0.6357 0.4886 0.028 Uiso 1 1 calc R . .
C66 C 0.2807(4) 0.5362(3) 0.38232(18) 0.0208(9) Uani 1 1 d . . .
H66A H 0.2356 0.4880 0.3643 0.025 Uiso 1 1 calc R . .
H66B H 0.3489 0.5492 0.3625 0.025 Uiso 1 1 calc R . .
C5 C 0.7226(4) 0.1388(3) 0.15690(19) 0.0225(10) Uani 1 1 d . . .
C4 C 0.6871(4) 0.1356(3) 0.2141(2) 0.0214(10) Uani 1 1 d . . .
C10 C 0.5554(4) 0.3968(3) 0.11566(18) 0.0215(9) Uani 1 1 d . . .
C42 C -0.0811(4) 0.5280(3) 0.42140(18) 0.0198(9) Uani 1 1 d . . .
H42 H -0.1341 0.4923 0.4381 0.024 Uiso 1 1 calc R . .
C40 C 0.2871(4) 0.1038(3) 0.09339(18) 0.0206(9) Uani 1 1 d . . .
H40A H 0.3724 0.1134 0.1004 0.025 Uiso 1 1 calc R . .
H40B H 0.2628 0.0536 0.1117 0.025 Uiso 1 1 calc R . .
C61 C -0.2547(4) 0.6324(3) 0.31908(17) 0.0174(9) Uani 1 1 d . . .
H61A H -0.3181 0.6670 0.3112 0.021 Uiso 1 1 calc R . .
H61B H -0.1888 0.6549 0.3003 0.021 Uiso 1 1 calc R . .
C8 C 0.7508(4) 0.3435(3) 0.09672(19) 0.0266(11) Uani 1 1 d . . .
H8 H 0.7844 0.3875 0.0780 0.032 Uiso 1 1 calc R . .
C75 C 0.1077(4) 0.7863(3) 0.16145(18) 0.0244(10) Uani 1 1 d . . .
H75A H 0.1795 0.8232 0.1693 0.029 Uiso 1 1 calc R . .
H75B H 0.1287 0.7367 0.1447 0.029 Uiso 1 1 calc R . .
C23 C 0.4091(4) 0.2773(3) 0.3998(2) 0.0315(12) Uani 1 1 d . . .
H23A H 0.4870 0.2881 0.4203 0.038 Uiso 1 1 calc R . .
H23B H 0.3531 0.3011 0.4207 0.038 Uiso 1 1 calc R . .
C6 C 0.7239(4) 0.2237(3) 0.13765(18) 0.0205(10) Uani 1 1 d . . .
C53 C 0.0380(4) 0.9600(3) 0.2866(2) 0.0258(10) Uani 1 1 d . . .
H53 H 0.0383 1.0166 0.2904 0.031 Uiso 1 1 calc R . .
C58 C -0.2581(4) 0.7707(3) 0.42517(18) 0.0219(10) Uani 1 1 d . . .
H58 H -0.3256 0.7540 0.4418 0.026 Uiso 1 1 calc R . .
C54 C 0.0119(4) 0.9041(3) 0.32532(18) 0.0196(9) Uani 1 1 d . . .
C68 C 0.3844(4) 0.5890(3) 0.47290(19) 0.0264(11) Uani 1 1 d . . .
H68A H 0.4069 0.5747 0.5110 0.032 Uiso 1 1 calc R . .
H68B H 0.4554 0.6087 0.4568 0.032 Uiso 1 1 calc R . .
C41 C -0.1056(4) 0.5956(3) 0.39416(17) 0.0168(9) Uani 1 1 d . . .
C67 C 0.3237(4) 0.5148(3) 0.44083(19) 0.0239(10) Uani 1 1 d . . .
H67A H 0.2572 0.4922 0.4592 0.029 Uiso 1 1 calc R . .
H67B H 0.3782 0.4735 0.4400 0.029 Uiso 1 1 calc R . .
C43 C 0.0391(4) 0.5207(3) 0.42011(18) 0.0201(9) Uani 1 1 d . . .
H43 H 0.0805 0.4793 0.4361 0.024 Uiso 1 1 calc R . .
C30 C 0.6349(4) 0.0870(3) 0.1154(2) 0.0277(11) Uani 1 1 d . . .
H30A H 0.5560 0.1007 0.1195 0.033 Uiso 1 1 calc R . .
H30B H 0.6513 0.1014 0.0782 0.033 Uiso 1 1 calc R . .
C56 C -0.1094(4) 0.8485(3) 0.39522(18) 0.0203(9) Uani 1 1 d . . .
C14 C 0.2910(3) 0.2544(3) 0.10210(17) 0.0182(9) Uani 1 1 d . . .
C32 C 0.4813(4) 0.5015(3) 0.17535(19) 0.0254(10) Uani 1 1 d . . .
H32A H 0.4847 0.5221 0.2132 0.030 Uiso 1 1 calc R . .
H32B H 0.4000 0.4813 0.1627 0.030 Uiso 1 1 calc R . .
C64 C -0.3659(4) 0.5103(3) 0.38499(19) 0.0234(10) Uani 1 1 d . . .
H64A H -0.3080 0.4717 0.3933 0.028 Uiso 1 1 calc R . .
H64B H -0.4357 0.4913 0.4023 0.028 Uiso 1 1 calc R . .
C11 C 0.4367(4) 0.3516(3) 0.09785(17) 0.0199(9) Uani 1 1 d . . .
C36 C 0.1026(4) 0.1651(3) 0.10151(19) 0.0256(11) Uani 1 1 d . . .
H36A H 0.0668 0.1209 0.1222 0.031 Uiso 1 1 calc R . .
H36B H 0.0710 0.2149 0.1119 0.031 Uiso 1 1 calc R . .
C13 C 0.2535(4) 0.3088(3) 0.0651(2) 0.0271(11) Uani 1 1 d . . .
H13 H 0.1793 0.3057 0.0447 0.033 Uiso 1 1 calc R . .
C48 C 0.2149(4) 0.6599(3) 0.22981(18) 0.0206(9) Uani 1 1 d . . .
H48 H 0.2393 0.6580 0.1946 0.025 Uiso 1 1 calc R . .
C9 C 0.6465(4) 0.3382(3) 0.11702(18) 0.0225(10) Uani 1 1 d . . .
C37 C 0.0648(4) 0.1477(3) 0.04068(19) 0.0285(11) Uani 1 1 d . . .
H37A H -0.0204 0.1361 0.0345 0.034 Uiso 1 1 calc R . .
H37B H 0.0870 0.1958 0.0198 0.034 Uiso 1 1 calc R . .
C3 C 0.7354(4) 0.1062(3) 0.2614(2) 0.0256(10) Uani 1 1 d . . .
H3 H 0.8055 0.0818 0.2661 0.031 Uiso 1 1 calc R . .
C7 C 0.7991(4) 0.2711(3) 0.10901(18) 0.0253(11) Uani 1 1 d . . .
H7 H 0.8710 0.2573 0.0993 0.030 Uiso 1 1 calc R . .
C22 C 0.4084(4) 0.3157(3) 0.34424(19) 0.0241(10) Uani 1 1 d . . .
H22A H 0.3301 0.3059 0.3240 0.029 Uiso 1 1 calc R . .
H22B H 0.4285 0.3744 0.3489 0.029 Uiso 1 1 calc R . .
C73 C -0.0933(4) 0.7786(3) 0.10963(19) 0.0287(11) Uani 1 1 d . . .
H73A H -0.0869 0.7264 0.0916 0.034 Uiso 1 1 calc R . .
H73B H -0.1457 0.8087 0.0852 0.034 Uiso 1 1 calc R . .
C72 C -0.1434(4) 0.7643(3) 0.16317(18) 0.0251(10) Uani 1 1 d . . .
H72A H -0.2203 0.7329 0.1564 0.030 Uiso 1 1 calc R . .
H72B H -0.1534 0.8164 0.1804 0.030 Uiso 1 1 calc R . .
C65 C -0.3166(4) 0.5929(3) 0.40924(18) 0.0193(9) Uani 1 1 d . . .
H65A H -0.2886 0.5867 0.4481 0.023 Uiso 1 1 calc R . .
H65B H -0.3800 0.6280 0.4076 0.023 Uiso 1 1 calc R . .
C62 C -0.2956(4) 0.5483(3) 0.29640(18) 0.0203(9) Uani 1 1 d . . .
H62A H -0.3186 0.5505 0.2568 0.024 Uiso 1 1 calc R . .
H62B H -0.2314 0.5140 0.3023 0.024 Uiso 1 1 calc R . .
C16 C 0.2548(4) 0.1673(3) 0.18049(18) 0.0188(9) Uani 1 1 d . . .
C1 C 0.5718(4) 0.1553(3) 0.27886(19) 0.0217(10) Uani 1 1 d . . .
C57 C -0.2034(4) 0.8506(3) 0.42408(19) 0.0238(10) Uani 1 1 d . . .
H57 H -0.2273 0.8969 0.4403 0.029 Uiso 1 1 calc R . .
C17 C 0.1871(4) 0.1296(3) 0.21650(19) 0.0212(10) Uani 1 1 d . . .
H17 H 0.1090 0.1070 0.2085 0.025 Uiso 1 1 calc R . .
C35 C 0.5865(4) 0.4663(3) 0.07723(19) 0.0280(11) Uani 1 1 d . . .
H35A H 0.6702 0.4841 0.0853 0.034 Uiso 1 1 calc R . .
H35B H 0.5733 0.4450 0.0393 0.034 Uiso 1 1 calc R . .
C80 C 0.0903(4) 0.9109(3) 0.4243(2) 0.0275(11) Uani 1 1 d . . .
H80A H 0.0657 0.9028 0.4610 0.033 Uiso 1 1 calc R . .
H80B H 0.1297 0.8639 0.4150 0.033 Uiso 1 1 calc R . .
C74 C 0.0249(4) 0.8257(3) 0.1196(2) 0.0303(11) Uani 1 1 d . . .
H74A H 0.0163 0.8806 0.1326 0.036 Uiso 1 1 calc R . .
H74B H 0.0590 0.8303 0.0848 0.036 Uiso 1 1 calc R . .
C91 C 0.3963(5) 0.8778(3) 0.2315(2) 0.0372(13) Uani 1 1 d . . .
H91A H 0.4082 0.8509 0.1971 0.045 Uiso 1 1 calc R . .
H91B H 0.3224 0.8531 0.2427 0.045 Uiso 1 1 calc R . .
C27 C 0.8465(5) 0.0206(3) 0.1574(2) 0.0378(13) Uani 1 1 d . . .
H27A H 0.8327 0.0036 0.1944 0.045 Uiso 1 1 calc R . .
H27B H 0.9246 0.0075 0.1511 0.045 Uiso 1 1 calc R . .
C39 C 0.2530(4) 0.0917(3) 0.03265(19) 0.0275(11) Uani 1 1 d . . .
H39A H 0.2890 0.0454 0.0193 0.033 Uiso 1 1 calc R . .
H39B H 0.2814 0.1401 0.0135 0.033 Uiso 1 1 calc R . .
C18 C 0.2548(4) 0.1307(3) 0.26741(19) 0.0224(10) Uani 1 1 d . . .
H18 H 0.2300 0.1088 0.2998 0.027 Uiso 1 1 calc R . .
C15 C 0.2337(3) 0.1746(3) 0.11928(18) 0.0196(9) Uani 1 1 d . . .
C89 C 0.4890(4) 0.7720(3) 0.28471(19) 0.0241(10) Uani 1 1 d . . .
H89A H 0.5477 0.7628 0.3155 0.029 Uiso 1 1 calc R . .
H89B H 0.4121 0.7533 0.2956 0.029 Uiso 1 1 calc R . .
C63 C -0.3977(4) 0.5120(3) 0.32396(19) 0.0236(10) Uani 1 1 d . . .
H63A H -0.4639 0.5440 0.3157 0.028 Uiso 1 1 calc R . .
H63B H -0.4216 0.4567 0.3096 0.028 Uiso 1 1 calc R . .
C26 C 0.8428(4) 0.1094(3) 0.1540(2) 0.0285(11) Uani 1 1 d . . .
H26A H 0.8708 0.1273 0.1194 0.034 Uiso 1 1 calc R . .
H26B H 0.8973 0.1358 0.1840 0.034 Uiso 1 1 calc R . .
C55 C -0.0187(4) 0.9149(3) 0.38272(19) 0.0228(10) Uani 1 1 d . . .
C12 C 0.3449(4) 0.3705(3) 0.06270(19) 0.0282(11) Uani 1 1 d . . .
H12 H 0.3429 0.4165 0.0407 0.034 Uiso 1 1 calc R . .
N11 N 0.4592(5) 0.8107(3) 0.11026(18) 0.0456(13) Uani 1 1 d . . .
C38 C 0.1209(4) 0.0765(3) 0.0204(2) 0.0310(12) Uani 1 1 d . . .
H38A H 0.0992 0.0686 -0.0193 0.037 Uiso 1 1 calc R . .
H38B H 0.0927 0.0272 0.0385 0.037 Uiso 1 1 calc R . .
C98 C 0.5369(5) 0.7760(3) 0.0840(2) 0.0400(14) Uani 1 1 d . . .
H98 H 0.6044 0.7611 0.1048 0.048 Uiso 1 1 calc R . .
C93 C 0.4810(5) 0.9037(3) 0.3274(2) 0.0397(14) Uani 1 1 d . . .
H93A H 0.5393 0.8867 0.3559 0.048 Uiso 1 1 calc R . .
H93B H 0.4984 0.9623 0.3230 0.048 Uiso 1 1 calc R . .
C34 C 0.5193(5) 0.5397(3) 0.0808(2) 0.0327(12) Uani 1 1 d . . .
H34A H 0.5533 0.5832 0.0590 0.039 Uiso 1 1 calc R . .
H34B H 0.4380 0.5254 0.0651 0.039 Uiso 1 1 calc R . .
C28 C 0.7567(5) -0.0262(3) 0.1160(2) 0.0347(12) Uani 1 1 d . . .
H28A H 0.7769 -0.0156 0.0788 0.042 Uiso 1 1 calc R . .
H28B H 0.7572 -0.0844 0.1223 0.042 Uiso 1 1 calc R . .
C95 C 0.6059(5) 0.8925(3) 0.2519(3) 0.0392(13) Uani 1 1 d . . .
H95A H 0.6014 0.8718 0.2140 0.047 Uiso 1 1 calc R . .
H95B H 0.6098 0.9517 0.2505 0.047 Uiso 1 1 calc R . .
C99 C 0.5247(5) 0.7614(3) 0.0302(2) 0.0380(13) Uani 1 1 d . . .
H99 H 0.5820 0.7369 0.0135 0.046 Uiso 1 1 calc R . .
C24 C 0.3769(4) 0.1872(3) 0.3932(2) 0.0286(11) Uani 1 1 d . . .
H24A H 0.2956 0.1767 0.3765 0.034 Uiso 1 1 calc R . .
H24B H 0.3827 0.1627 0.4294 0.034 Uiso 1 1 calc R . .
C29 C 0.6367(5) -0.0017(3) 0.1210(3) 0.0402(14) Uani 1 1 d . . .
H29A H 0.5805 -0.0300 0.0924 0.048 Uiso 1 1 calc R . .
H29B H 0.6131 -0.0177 0.1568 0.048 Uiso 1 1 calc R . .
C97 C 0.9877(5) 0.7131(3) 0.5110(2) 0.0350(12) Uani 1 1 d . . .
H97A H 0.9711 0.7575 0.4863 0.042 Uiso 1 1 calc R . .
H97B H 0.9999 0.6661 0.4885 0.042 Uiso 1 1 calc R . .
C86 C -0.0414(6) 0.7616(4) 0.6900(3) 0.0510(18) Uani 1 1 d . . .
C76 C -0.0674(5) 0.9962(3) 0.3910(2) 0.0356(13) Uani 1 1 d . . .
H76A H -0.1250 1.0039 0.3595 0.043 Uiso 1 1 calc R . .
H76B H -0.1090 0.9926 0.4237 0.043 Uiso 1 1 calc R . .
C100 C 0.4270(5) 0.7827(3) -0.0001(2) 0.0409(14) Uani 1 1 d . . .
H100 H 0.4146 0.7726 -0.0383 0.049 Uiso 1 1 calc R . .
C82 C 0.0492(5) 0.4974(3) 0.7777(2) 0.0401(14) Uani 1 1 d . . .
C33 C 0.5219(5) 0.5696(3) 0.1390(2) 0.0324(12) Uani 1 1 d . . .
H33A H 0.4712 0.6132 0.1401 0.039 Uiso 1 1 calc R . .
H33B H 0.6017 0.5917 0.1529 0.039 Uiso 1 1 calc R . .
C79 C 0.1758(5) 0.9859(3) 0.4259(2) 0.0438(15) Uani 1 1 d . . .
H79A H 0.2430 0.9798 0.4531 0.053 Uiso 1 1 calc R . .
H79B H 0.2042 0.9930 0.3899 0.053 Uiso 1 1 calc R . .
C25 C 0.4558(4) 0.1479(3) 0.35753(19) 0.0263(11) Uani 1 1 d . . .
H25A H 0.4246 0.0911 0.3505 0.032 Uiso 1 1 calc R . .
H25B H 0.5333 0.1483 0.3783 0.032 Uiso 1 1 calc R . .
C84 C 0.2039(4) 0.6663(3) 0.7090(3) 0.0415(14) Uani 1 1 d . . .
C78 C 0.1186(6) 1.0590(4) 0.4406(3) 0.0548(19) Uani 1 1 d . . .
H78A H 0.0893 1.0518 0.4763 0.066 Uiso 1 1 calc R . .
H78B H 0.1759 1.1071 0.4432 0.066 Uiso 1 1 calc R . .
C96 C 0.7119(5) 0.8718(4) 0.2810(3) 0.0518(17) Uani 1 1 d . . .
H96A H 0.7775 0.8940 0.2627 0.078 Uiso 1 1 calc R . .
H96B H 0.7105 0.8132 0.2821 0.078 Uiso 1 1 calc R . .
H96C H 0.7198 0.8940 0.3182 0.078 Uiso 1 1 calc R . .
C101 C 0.3477(5) 0.8190(4) 0.0260(2) 0.0446(15) Uani 1 1 d . . .
H101 H 0.2800 0.8352 0.0060 0.054 Uiso 1 1 calc R . .
C102 C 0.3669(5) 0.8311(4) 0.0790(3) 0.0460(15) Uani 1 1 d . . .
H102 H 0.3108 0.8561 0.0962 0.055 Uiso 1 1 calc R . .
C107 C 0.9790(7) 0.5380(5) 0.0725(3) 0.067(2) Uani 1 1 d . . .
H107 H 0.9053 0.5150 0.0803 0.081 Uiso 1 1 calc R . .
C92 C 0.3856(6) 0.9660(3) 0.2209(3) 0.0470(16) Uani 1 1 d . . .
H92A H 0.3205 0.9709 0.1929 0.071 Uiso 1 1 calc R . .
H92B H 0.4571 0.9908 0.2083 0.071 Uiso 1 1 calc R . .
H92C H 0.3722 0.9931 0.2545 0.071 Uiso 1 1 calc R . .
C103 C 1.1715(7) 0.5469(5) 0.0878(3) 0.065(2) Uani 1 1 d . . .
H103 H 1.2381 0.5284 0.1072 0.078 Uiso 1 1 calc R . .
C77 C 0.0199(6) 1.0705(3) 0.3976(3) 0.0506(18) Uani 1 1 d . . .
H77A H 0.0505 1.0818 0.3625 0.061 Uiso 1 1 calc R . .
H77B H -0.0191 1.1172 0.4079 0.061 Uiso 1 1 calc R . .
N12 N 1.0698(7) 0.5122(5) 0.0980(3) 0.091(2) Uani 1 1 d . . .
C94 C 0.3638(7) 0.8884(4) 0.3464(3) 0.064(2) Uani 1 1 d . . .
H94A H 0.3631 0.9179 0.3808 0.096 Uiso 1 1 calc R . .
H94B H 0.3464 0.8308 0.3520 0.096 Uiso 1 1 calc R . .
H94C H 0.3055 0.9065 0.3190 0.096 Uiso 1 1 calc R . .
C106 C 0.9835(9) 0.5966(7) 0.0349(3) 0.097(4) Uani 1 1 d . . .
H106 H 0.9144 0.6116 0.0155 0.117 Uiso 1 1 calc R . .
C104 C 1.1893(8) 0.6052(5) 0.0530(4) 0.073(2) Uani 1 1 d . . .
H104 H 1.2653 0.6262 0.0472 0.088 Uiso 1 1 calc R . .
C105 C 1.0918(11) 0.6345(6) 0.0253(4) 0.097(3) Uani 1 1 d . . .
H105 H 1.0985 0.6779 0.0012 0.116 Uiso 1 1 calc R . .
C88 C -0.1890(5) 0.6142(4) 0.7831(2) 0.0419(14) Uani 1 1 d . . .
C87A C -0.0629(5) 0.6497(4) 0.7892(2) 0.0281(16) Uani 0.840(12) 1 d P A 1
C85A C -0.0542(5) 0.6680(4) 0.6882(2) 0.0303(16) Uani 0.888(11) 1 d P A 1
C83A C 0.1250(5) 0.6721(4) 0.7560(2) 0.0300(16) Uani 0.877(11) 1 d P A 1
C81A C -0.0018(5) 0.5436(3) 0.7283(2) 0.0245(16) Uani 0.844(12) 1 d P A 1
C87B C -0.116(2) 0.6076(16) 0.7226(11) 0.019(7) Uiso 0.160(12) 1 d P A 2
C85B C 0.028(2) 0.7281(17) 0.7493(12) 0.001(8) Uiso 0.112(11) 1 d P A 2
C83B C 0.071(2) 0.6184(16) 0.6851(10) 0.000(7) Uiso 0.123(11) 1 d P A 2
C81B C 0.069(3) 0.5990(19) 0.7904(13) 0.027(9) Uiso 0.156(12) 1 d P A 2
C110 C 0.3766(15) 0.9787(11) 0.5455(7) 0.170(6) Uiso 1 1 d . . .
C108 C 0.4723(19) 0.8874(13) 0.4784(9) 0.212(8) Uiso 1 1 d . . .
N13 N 0.480(3) 0.970(2) 0.5173(13) 0.358(14) Uiso 1 1 d . . .
C109 C 0.380(2) 0.8875(15) 0.5189(9) 0.241(9) Uiso 1 1 d . . .
C111 C 0.4541(9) 1.0442(7) 0.5296(4) 0.091(3) Uiso 1 1 d . . .

loop_
_atom_site_aniso_label
_atom_site_aniso_U_11
_atom_site_aniso_U_22
_atom_site_aniso_U_33
_atom_site_aniso_U_23
_atom_site_aniso_U_13
_atom_site_aniso_U_12
Fe1 0.0086(3) 0.0176(3) 0.0185(3) -0.0009(2) 0.0032(2) 0.0014(2)
Fe2 0.0146(3) 0.0129(3) 0.0151(3) 0.0027(2) 0.0044(2) 0.0020(2)
Cl1 0.0401(8) 0.0406(8) 0.0342(7) 0.0093(6) 0.0081(6) 0.0054(6)
Cl2 0.0336(7) 0.0672(10) 0.0417(8) -0.0221(7) -0.0020(6) 0.0154(7)
N1 0.0114(17) 0.0119(18) 0.030(2) 0.0033(15) 0.0030(15) 0.0028(13)
N5 0.0149(17) 0.0143(18) 0.0177(18) 0.0046(14) 0.0022(14) -0.0006(14)
N4 0.0097(16) 0.0190(19) 0.0196(19) -0.0010(15) 0.0035(14) 0.0017(14)
N3 0.0139(17) 0.022(2) 0.0166(18) -0.0006(15) 0.0008(14) 0.0022(14)
N9 0.0181(18) 0.0167(19) 0.0194(19) -0.0017(15) -0.0008(15) 0.0017(14)
C51 0.014(2) 0.020(2) 0.021(2) 0.0045(18) 0.0035(17) 0.0022(17)
C70 0.019(2) 0.019(2) 0.016(2) -0.0009(17) 0.0007(17) 0.0021(17)
N8 0.0157(18) 0.0165(19) 0.0202(19) 0.0011(15) 0.0069(14) 0.0022(14)
N6 0.0143(17) 0.0183(19) 0.0156(18) 0.0014(14) 0.0022(14) 0.0027(14)
N7 0.0158(18) 0.0166(19) 0.023(2) 0.0055(15) 0.0061(15) -0.0004(14)
C21 0.0113(19) 0.024(2) 0.016(2) 0.0009(17) 0.0010(16) -0.0058(17)
C59 0.017(2) 0.018(2) 0.016(2) 0.0047(17) 0.0018(16) 0.0020(17)
C50 0.014(2) 0.028(3) 0.019(2) 0.0051(18) 0.0056(17) 0.0030(18)
N2 0.0092(16) 0.029(2) 0.0160(18) -0.0029(15) 0.0041(13) 0.0006(14)
N10 0.022(2) 0.0144(19) 0.035(2) -0.0008(17) 0.0122(17) -0.0020(15)
C46 0.0112(19) 0.017(2) 0.018(2) -0.0012(17) -0.0005(16) 0.0010(16)
C47 0.015(2) 0.024(2) 0.020(2) 0.0014(18) 0.0030(17) 0.0030(17)
C45 0.016(2) 0.018(2) 0.012(2) 0.0011(16) 0.0006(16) 0.0029(16)
C31 0.029(2) 0.020(2) 0.016(2) 0.0013(18) 0.0009(18) -0.0059(19)
C44 0.013(2) 0.018(2) 0.017(2) 0.0007(17) 0.0004(16) 0.0019(16)
C60 0.014(2) 0.016(2) 0.017(2) 0.0027(17) 0.0064(16) -0.0007(16)
C71 0.020(2) 0.025(2) 0.019(2) 0.0016(18) 0.0026(18) 0.0022(18)
C49 0.017(2) 0.021(2) 0.016(2) 0.0000(17) 0.0043(17) -0.0040(17)
C20 0.013(2) 0.021(2) 0.022(2) 0.0059(18) 0.0030(17) -0.0004(17)
C52 0.019(2) 0.023(2) 0.026(2) 0.0098(19) 0.0037(18) -0.0005(18)
C19 0.017(2) 0.017(2) 0.022(2) 0.0013(17) 0.0050(17) 0.0033(17)
C2 0.021(2) 0.020(2) 0.032(3) 0.006(2) -0.003(2) -0.0004(18)
C90 0.030(3) 0.014(2) 0.034(3) -0.001(2) 0.004(2) 0.0036(19)
C69 0.022(2) 0.029(3) 0.019(2) 0.0015(19) 0.0008(18) 0.0048(19)
C66 0.022(2) 0.017(2) 0.024(2) 0.0081(18) 0.0048(18) 0.0073(18)
C5 0.009(2) 0.030(3) 0.029(3) -0.011(2) 0.0032(17) 0.0055(17)
C4 0.012(2) 0.013(2) 0.039(3) -0.0028(19) 0.0037(19) 0.0018(16)
C10 0.026(2) 0.021(2) 0.017(2) 0.0028(18) 0.0040(18) -0.0027(18)
C42 0.016(2) 0.019(2) 0.024(2) 0.0061(18) 0.0027(17) 0.0010(17)
C40 0.013(2) 0.019(2) 0.028(2) -0.0079(19) 0.0033(17) -0.0032(17)
C61 0.014(2) 0.020(2) 0.018(2) 0.0048(17) 0.0034(16) 0.0000(16)
C8 0.023(2) 0.034(3) 0.023(2) 0.004(2) 0.0069(19) -0.002(2)
C75 0.020(2) 0.034(3) 0.021(2) 0.010(2) 0.0067(18) 0.002(2)
C23 0.024(3) 0.044(3) 0.025(3) -0.002(2) 0.008(2) -0.004(2)
C6 0.013(2) 0.029(3) 0.019(2) -0.0102(19) 0.0005(17) -0.0005(17)
C53 0.023(2) 0.014(2) 0.039(3) 0.006(2) 0.004(2) -0.0041(18)
C58 0.018(2) 0.028(3) 0.021(2) 0.0013(19) 0.0072(18) 0.0032(18)
C54 0.015(2) 0.016(2) 0.027(2) 0.0029(18) -0.0013(18) 0.0027(17)
C68 0.018(2) 0.044(3) 0.017(2) 0.007(2) -0.0004(18) 0.009(2)
C41 0.016(2) 0.019(2) 0.015(2) 0.0004(17) 0.0006(16) 0.0032(17)
C67 0.021(2) 0.026(3) 0.027(3) 0.011(2) 0.0034(19) 0.0103(19)
C43 0.016(2) 0.019(2) 0.025(2) 0.0060(18) 0.0009(18) 0.0032(17)
C30 0.016(2) 0.032(3) 0.035(3) -0.005(2) 0.004(2) 0.0036(19)
C56 0.020(2) 0.017(2) 0.025(2) 0.0017(18) 0.0047(18) 0.0054(17)
C14 0.0106(19) 0.024(2) 0.019(2) -0.0070(18) -0.0001(16) 0.0028(17)
C32 0.035(3) 0.023(2) 0.017(2) 0.0033(19) -0.001(2) 0.002(2)
C64 0.016(2) 0.023(2) 0.031(3) 0.007(2) 0.0056(19) -0.0038(18)
C11 0.021(2) 0.023(2) 0.017(2) -0.0007(18) 0.0016(17) 0.0022(18)
C36 0.013(2) 0.039(3) 0.024(2) -0.008(2) 0.0039(18) 0.0001(19)
C13 0.019(2) 0.034(3) 0.028(3) -0.001(2) -0.0035(19) 0.006(2)
C48 0.017(2) 0.029(3) 0.015(2) 0.0017(18) 0.0039(17) 0.0018(18)
C9 0.022(2) 0.030(3) 0.015(2) -0.0044(19) 0.0062(17) -0.0037(19)
C37 0.011(2) 0.048(3) 0.025(3) -0.003(2) -0.0005(18) -0.003(2)
C3 0.017(2) 0.021(2) 0.039(3) 0.002(2) -0.001(2) 0.0034(18)
C7 0.013(2) 0.044(3) 0.019(2) -0.002(2) 0.0097(17) -0.002(2)
C22 0.018(2) 0.026(3) 0.028(3) -0.005(2) 0.0081(19) -0.0031(18)
C73 0.031(3) 0.037(3) 0.020(2) 0.004(2) 0.001(2) 0.014(2)
C72 0.023(2) 0.034(3) 0.019(2) 0.001(2) -0.0008(18) 0.011(2)
C65 0.015(2) 0.022(2) 0.022(2) 0.0039(18) 0.0077(17) 0.0011(17)
C62 0.014(2) 0.022(2) 0.025(2) 0.0001(19) 0.0069(17) -0.0038(17)
C16 0.012(2) 0.020(2) 0.025(2) -0.0064(18) -0.0011(17) 0.0055(17)
C1 0.020(2) 0.015(2) 0.029(3) 0.0070(19) 0.0018(18) -0.0033(17)
C57 0.023(2) 0.025(2) 0.026(2) -0.001(2) 0.0085(19) 0.0062(19)
C17 0.010(2) 0.021(2) 0.033(3) -0.0057(19) 0.0056(18) -0.0031(16)
C35 0.032(3) 0.029(3) 0.022(2) 0.006(2) 0.009(2) -0.007(2)
C80 0.025(2) 0.028(3) 0.029(3) -0.012(2) 0.007(2) -0.007(2)
C74 0.033(3) 0.039(3) 0.021(2) 0.010(2) 0.007(2) 0.008(2)
C91 0.055(4) 0.025(3) 0.032(3) 0.003(2) 0.004(3) 0.012(3)
C27 0.033(3) 0.040(3) 0.044(3) 0.000(3) 0.006(2) 0.022(2)
C39 0.020(2) 0.031(3) 0.030(3) -0.016(2) 0.0058(19) -0.0029(19)
C18 0.022(2) 0.023(2) 0.022(2) 0.0026(19) 0.0035(18) -0.0037(18)
C15 0.0099(19) 0.027(2) 0.021(2) -0.0061(19) 0.0000(16) 0.0008(17)
C89 0.027(2) 0.015(2) 0.030(3) 0.0029(19) 0.011(2) -0.0027(18)
C63 0.018(2) 0.023(2) 0.028(3) 0.003(2) 0.0030(18) -0.0070(18)
C26 0.017(2) 0.035(3) 0.035(3) -0.004(2) 0.004(2) 0.009(2)
C55 0.025(2) 0.013(2) 0.032(3) -0.0033(19) 0.0102(19) 0.0018(18)
C12 0.031(3) 0.030(3) 0.024(3) 0.002(2) 0.000(2) 0.007(2)
N11 0.061(3) 0.060(3) 0.018(2) 0.004(2) 0.008(2) 0.011(3)
C38 0.021(2) 0.041(3) 0.027(3) -0.011(2) -0.003(2) -0.009(2)
C98 0.032(3) 0.040(3) 0.045(4) 0.011(3) -0.008(3) 0.004(2)
C93 0.061(4) 0.029(3) 0.029(3) -0.006(2) 0.000(3) 0.014(3)
C34 0.045(3) 0.026(3) 0.026(3) 0.011(2) 0.002(2) -0.002(2)
C28 0.039(3) 0.027(3) 0.041(3) -0.003(2) 0.004(2) 0.017(2)
C95 0.035(3) 0.027(3) 0.056(4) 0.010(3) 0.010(3) -0.003(2)
C99 0.038(3) 0.028(3) 0.051(4) -0.003(3) 0.020(3) 0.000(2)
C24 0.022(2) 0.042(3) 0.021(2) 0.008(2) 0.0013(19) -0.003(2)
C29 0.037(3) 0.026(3) 0.056(4) -0.015(3) 0.002(3) 0.001(2)
C97 0.036(3) 0.043(3) 0.025(3) -0.002(2) 0.002(2) 0.000(2)
C86 0.083(5) 0.034(3) 0.046(4) 0.016(3) 0.022(3) 0.037(3)
C76 0.044(3) 0.021(3) 0.048(3) -0.002(2) 0.027(3) 0.007(2)
C100 0.052(4) 0.041(3) 0.027(3) 0.000(2) 0.001(3) -0.004(3)
C82 0.042(3) 0.030(3) 0.052(4) 0.024(3) 0.011(3) 0.009(2)
C33 0.043(3) 0.021(3) 0.031(3) 0.000(2) 0.000(2) -0.003(2)
C79 0.041(3) 0.046(4) 0.041(3) -0.020(3) 0.017(3) -0.020(3)
C25 0.022(2) 0.028(3) 0.028(3) 0.012(2) 0.0022(19) -0.001(2)
C84 0.018(3) 0.039(3) 0.069(4) 0.019(3) 0.013(3) 0.000(2)
C78 0.068(5) 0.039(4) 0.055(4) -0.023(3) 0.035(4) -0.031(3)
C96 0.029(3) 0.035(3) 0.089(5) 0.021(3) 0.001(3) -0.004(2)
C101 0.029(3) 0.065(4) 0.037(3) 0.012(3) -0.003(2) 0.001(3)
C102 0.040(3) 0.057(4) 0.045(4) 0.013(3) 0.018(3) 0.012(3)
C107 0.052(5) 0.078(6) 0.070(5) -0.003(4) 0.005(4) 0.004(4)
C92 0.057(4) 0.028(3) 0.062(4) 0.017(3) 0.016(3) 0.016(3)
C103 0.050(4) 0.092(6) 0.059(5) 0.008(4) 0.012(4) 0.022(4)
C77 0.074(5) 0.019(3) 0.064(4) -0.009(3) 0.045(4) -0.007(3)
N12 0.086(6) 0.092(6) 0.104(6) 0.030(5) 0.022(5) 0.031(5)
C94 0.105(6) 0.047(4) 0.053(4) 0.009(3) 0.050(4) 0.028(4)
C106 0.116(8) 0.140(9) 0.044(5) -0.016(5) -0.015(5) 0.088(7)
C104 0.080(6) 0.065(5) 0.084(6) 0.005(5) 0.052(5) 0.008(4)
C105 0.146(10) 0.100(7) 0.063(6) 0.021(5) 0.067(6) 0.038(7)
C88 0.025(3) 0.049(4) 0.053(4) -0.010(3) 0.018(2) 0.001(2)
C87A 0.029(3) 0.034(4) 0.023(3) -0.002(2) 0.010(2) 0.003(3)
C85A 0.035(3) 0.033(3) 0.024(3) 0.004(2) -0.001(2) 0.012(3)
C83A 0.022(3) 0.034(3) 0.031(3) -0.004(3) -0.001(2) -0.006(2)
C81A 0.028(3) 0.014(3) 0.031(3) -0.001(2) 0.003(2) -0.001(2)

loop_
_atom_type_symbol
_atom_type_description
_atom_type_scat_dispersion_real
_atom_type_scat_dispersion_imag
_atom_type_scat_source
C C 0.0033 0.0016 'International Tables Vol C Tables 4.2.6.8 and 6.1.1.4'
H H 0.0000 0.0000 'International Tables Vol C Tables 4.2.6.8 and 6.1.1.4'
N N 0.0061 0.0033 'International Tables Vol C Tables 4.2.6.8 and 6.1.1.4'
Cl Cl 0.1484 0.1585 'International Tables Vol C Tables 4.2.6.8 and 6.1.1.4'
Fe Fe 0.3463 0.8444 'International Tables Vol C Tables 4.2.6.8 and 6.1.1.4'

loop_
_geom_angle_atom_site_label_1
_geom_angle_atom_site_label_2
_geom_angle_atom_site_label_3
_geom_angle
_geom_angle_site_symmetry_1
_geom_angle_site_symmetry_3
_geom_angle_publ_flag
N3 Fe1 N4 90.35(15) . . ?
N3 Fe1 N1 176.11(16) . . ?
N4 Fe1 N1 89.93(15) . . ?
N3 Fe1 N2 89.39(16) . . ?
N4 Fe1 N2 177.69(16) . . ?
N1 Fe1 N2 90.49(16) . . ?
N7 Fe2 N8 89.26(15) . . ?
N7 Fe2 N6 90.76(15) . . ?
N8 Fe2 N6 179.66(17) . . ?
N7 Fe2 N5 178.77(16) . . ?
N8 Fe2 N5 90.77(15) . . ?
N6 Fe2 N5 89.21(15) . . ?
C1 N1 C4 108.6(4) . . ?
C1 N1 Fe1 126.2(3) . . ?
C4 N1 Fe1 124.7(3) . . ?
C44 N5 C41 108.1(3) . . ?
C44 N5 Fe2 126.8(3) . . ?
C41 N5 Fe2 125.0(3) . . ?
C19 N4 C16 108.4(3) . . ?
C19 N4 Fe1 126.0(3) . . ?
C16 N4 Fe1 123.8(3) . . ?
C14 N3 C11 108.5(4) . . ?
C14 N3 Fe1 124.9(3) . . ?
C11 N3 Fe1 126.6(3) . . ?
C87B N9 C83A 172.4(12) . . ?
C87B N9 C85A 61.2(11) . . ?
C83A N9 C85A 112.8(4) . . ?
C87B N9 C81A 74.2(11) . . ?
C83A N9 C81A 112.7(4) . . ?
C85A N9 C81A 104.8(4) . . ?
C87B N9 C81B 121.8(16) . . ?
C83A N9 C81B 64.5(12) . . ?
C85A N9 C81B 176.0(12) . . ?
C81A N9 C81B 74.3(12) . . ?
C87B N9 C87A 74.1(11) . . ?
C83A N9 C87A 105.3(4) . . ?
C85A N9 C87A 111.0(4) . . ?
C81A N9 C87A 110.4(4) . . ?
C81B N9 C87A 72.9(12) . . ?
C87B N9 C85B 113.1(15) . . ?
C83A N9 C85B 59.6(10) . . ?
C85A N9 C85B 75.9(11) . . ?
C81A N9 C85B 171.1(11) . . ?
C81B N9 C85B 104.3(16) . . ?
C87A N9 C85B 77.2(11) . . ?
C87B N9 C83B 104.0(14) . . ?
C83A N9 C83B 76.3(9) . . ?
C85A N9 C83B 66.4(9) . . ?
C81A N9 C83B 70.6(9) . . ?
C81B N9 C83B 109.7(15) . . ?
C87A N9 C83B 177.4(9) . . ?
C85B N9 C83B 102.1(14) . . ?
C52 C51 N7 107.6(4) . . ?
C52 C51 C50 131.6(4) . . ?
N7 C51 C50 120.6(4) . . ?
C69 C70 C45 113.7(4) . . ?
C56 N8 C59 107.9(3) . . ?
C56 N8 Fe2 126.9(3) . . ?
C59 N8 Fe2 125.2(3) . . ?
C46 N6 C49 108.1(3) . . ?
C46 N6 Fe2 126.3(3) . . ?
C49 N6 Fe2 124.8(3) . . ?
C51 N7 C54 109.3(4) . . ?
C51 N7 Fe2 124.5(3) . . ?
C54 N7 Fe2 126.0(3) . . ?
C22 C21 C20 113.5(4) . . ?
C58 C59 N8 109.0(4) . . ?
C58 C59 C60 131.7(4) . . ?
N8 C59 C60 119.0(4) . . ?
C51 C50 C49 109.4(4) . . ?
C51 C50 C75 112.8(4) . . ?
C49 C50 C75 109.9(4) . . ?
C51 C50 C71 110.1(3) . . ?
C49 C50 C71 107.9(4) . . ?
C75 C50 C71 106.5(4) . . ?
C6 N2 C9 107.8(4) . . ?
C6 N2 Fe1 125.8(3) . . ?
C9 N2 Fe1 126.3(3) . . ?
C93 N10 C91 110.2(4) . . ?
C93 N10 C89 108.1(4) . . ?
C91 N10 C89 109.5(4) . . ?
C93 N10 C95 112.1(4) . . ?
C91 N10 C95 105.8(4) . . ?
C89 N10 C95 111.1(4) . . ?
C47 C46 N6 108.6(4) . . ?
C47 C46 C45 131.4(4) . . ?
N6 C46 C45 119.9(4) . . ?
C46 C47 C48 107.7(4) . . ?
C44 C45 C46 108.8(3) . . ?
C44 C45 C66 111.8(4) . . ?
C46 C45 C66 108.8(3) . . ?
C44 C45 C70 111.1(3) . . ?
C46 C45 C70 108.3(3) . . ?
C66 C45 C70 108.0(3) . . ?
C32 C31 C10 113.2(4) . . ?
C43 C44 N5 108.0(4) . . ?
C43 C44 C45 132.3(4) . . ?
N5 C44 C45 119.6(4) . . ?
C59 C60 C41 109.2(3) . . ?
C59 C60 C65 110.5(3) . . ?
C41 C60 C65 111.6(3) . . ?
C59 C60 C61 106.3(3) . . ?
C41 C60 C61 110.9(3) . . ?
C65 C60 C61 108.2(3) . . ?
C72 C71 C50 113.7(4) . . ?
C48 C49 N6 108.2(4) . . ?
C48 C49 C50 131.6(4) . . ?
N6 C49 C50 119.9(4) . . ?
C19 C20 C1 108.6(4) . . ?
C19 C20 C25 111.1(4) . . ?
C1 C20 C25 108.6(4) . . ?
C19 C20 C21 110.4(3) . . ?
C1 C20 C21 109.7(3) . . ?
C25 C20 C21 108.5(4) . . ?
C51 C52 C53 108.2(4) . . ?
C18 C19 N4 107.8(4) . . ?
C18 C19 C20 132.9(4) . . ?
N4 C19 C20 119.4(4) . . ?
C1 C2 C3 107.0(4) . . ?
C68 C69 C70 110.1(4) . . ?
C67 C66 C45 115.8(4) . . ?
C6 C5 C4 109.0(3) . . ?
C6 C5 C26 109.4(4) . . ?
C4 C5 C26 112.4(4) . . ?
C6 C5 C30 106.1(4) . . ?
C4 C5 C30 112.2(4) . . ?
C26 C5 C30 107.4(4) . . ?
C3 C4 N1 107.6(4) . . ?
C3 C4 C5 132.8(4) . . ?
N1 C4 C5 119.7(4) . . ?
C9 C10 C11 108.9(4) . . ?
C9 C10 C35 109.2(4) . . ?
C11 C10 C35 112.5(4) . . ?
C9 C10 C31 108.9(4) . . ?
C11 C10 C31 109.6(4) . . ?
C35 C10 C31 107.7(4) . . ?
C41 C42 C43 107.3(4) . . ?
C39 C40 C15 114.3(4) . . ?
C62 C61 C60 113.3(4) . . ?
C9 C8 C7 106.7(4) . . ?
C74 C75 C50 116.0(4) . . ?
C24 C23 C22 110.2(4) . . ?
N2 C6 C7 107.6(4) . . ?
N2 C6 C5 119.2(4) . . ?
C7 C6 C5 132.8(4) . . ?
C54 C53 C52 107.7(4) . . ?
C59 C58 C57 107.2(4) . . ?
C53 C54 N7 107.2(4) . . ?
C53 C54 C55 130.8(4) . . ?
N7 C54 C55 122.0(4) . . ?
C69 C68 C67 109.6(4) . . ?
C42 C41 N5 108.4(4) . . ?
C42 C41 C60 132.7(4) . . ?
N5 C41 C60 118.8(4) . . ?
C68 C67 C66 111.0(4) . . ?
C44 C43 C42 108.1(4) . . ?
C29 C30 C5 114.7(4) . . ?
C57 C56 N8 108.3(4) . . ?
C57 C56 C55 130.5(4) . . ?
N8 C56 C55 121.2(4) . . ?
C13 C14 N3 108.0(4) . . ?
C13 C14 C15 131.5(4) . . ?
N3 C14 C15 120.3(4) . . ?
C31 C32 C33 110.2(4) . . ?
C63 C64 C65 112.4(4) . . ?
C12 C11 N3 108.1(4) . . ?
C12 C11 C10 132.0(4) . . ?
N3 C11 C10 119.6(4) . . ?
C37 C36 C15 116.2(4) . . ?
C14 C13 C12 107.9(4) . . ?
C49 C48 C47 107.4(4) . . ?
C8 C9 N2 109.5(4) . . ?
C8 C9 C10 130.8(4) . . ?
N2 C9 C10 119.7(4) . . ?
C38 C37 C36 111.1(4) . . ?
C4 C3 C2 108.4(4) . . ?
C6 C7 C8 108.4(4) . . ?
C21 C22 C23 109.7(4) . . ?
C74 C73 C72 110.2(4) . . ?
C73 C72 C71 109.7(4) . . ?
C64 C65 C60 114.9(4) . . ?
C63 C62 C61 110.5(4) . . ?
C17 C16 N4 107.8(4) . . ?
C17 C16 C15 130.8(4) . . ?
N4 C16 C15 120.9(4) . . ?
C2 C1 N1 108.5(4) . . ?
C2 C1 C20 131.7(4) . . ?
N1 C1 C20 119.7(4) . . ?
C56 C57 C58 107.5(4) . . ?
C16 C17 C18 107.4(4) . . ?
C34 C35 C10 115.7(4) . . ?
C79 C80 C55 113.4(5) . . ?
C73 C74 C75 112.5(4) . . ?
C92 C91 N10 114.8(5) . . ?
C26 C27 C28 112.5(4) . . ?
C40 C39 C38 110.0(4) . . ?
C19 C18 C17 108.7(4) . . ?
C16 C15 C14 110.2(3) . . ?
C16 C15 C36 109.0(4) . . ?
C14 C15 C36 111.8(4) . . ?
C16 C15 C40 107.3(4) . . ?
C14 C15 C40 110.1(4) . . ?
C36 C15 C40 108.2(3) . . ?
C90 C89 N10 114.3(4) . . ?
C64 C63 C62 110.6(4) . . ?
C27 C26 C5 115.3(4) . . ?
C56 C55 C54 110.3(4) . . ?
C56 C55 C76 107.9(4) . . ?
C54 C55 C76 112.0(4) . . ?
C56 C55 C80 108.0(4) . . ?
C54 C55 C80 109.9(4) . . ?
C76 C55 C80 108.5(4) . . ?
C11 C12 C13 107.4(4) . . ?
C102 N11 C98 115.5(5) . . ?
C37 C38 C39 110.0(4) . . ?
C99 C98 N11 124.0(5) . . ?
C94 C93 N10 114.9(5) . . ?
C33 C34 C35 111.8(4) . . ?
C29 C28 C27 110.6(4) . . ?
C96 C95 N10 116.6(5) . . ?
C98 C99 C100 118.2(5) . . ?
C23 C24 C25 111.9(4) . . ?
C30 C29 C28 110.9(5) . . ?
Cl1 C97 Cl2 111.1(3) . . ?
C85A C86 C85B 71.0(10) . . ?
C77 C76 C55 116.7(4) . . ?
C101 C100 C99 118.5(5) . . ?
C81A C82 C81B 69.0(11) . . ?
C34 C33 C32 110.9(4) . . ?
C78 C79 C80 110.3(5) . . ?
C24 C25 C20 115.6(4) . . ?
C83A C84 C83B 73.5(9) . . ?
C77 C78 C79 109.5(5) . . ?
C102 C101 C100 119.1(5) . . ?
C101 C102 N11 124.7(6) . . ?
N12 C107 C106 123.3(8) . . ?
N12 C103 C104 126.2(8) . . ?
C78 C77 C76 111.1(5) . . ?
C107 N12 C103 117.3(8) . . ?
C107 C106 C105 118.9(8) . . ?
C103 C104 C105 117.4(8) . . ?
C104 C105 C106 116.8(8) . . ?
C87A C88 C87B 64.9(9) . . ?
C88 C87A N9 115.0(4) . . ?
N9 C85A C86 111.9(5) . . ?
N9 C83A C84 112.3(4) . . ?
N9 C81A C82 112.5(4) . . ?
N9 C87B C88 105.0(15) . . ?
N9 C85B C86 101.1(15) . . ?
N9 C83B C84 97.8(13) . . ?
N9 C81B C82 103.7(17) . . ?
C111 C110 N13 54.9(15) . . ?
C111 C110 C109 119.4(16) . . ?
N13 C110 C109 66.1(16) . . ?
C111 C108 C109 121.7(19) 2_676 . ?
C111 C108 N13 57.9(14) 2_676 . ?
C109 C108 N13 64.4(15) . . ?
C111 N13 N13 66(3) . 2_676 ?
C111 N13 C110 61(2) . . ?
N13 N13 C110 121(4) 2_676 . ?
C111 N13 C111 121(2) . 2_676 ?
N13 N13 C111 55(2) 2_676 2_676 ?
C110 N13 C111 157(3) . 2_676 ?
C111 N13 C108 155(3) . . ?
N13 N13 C108 102(4) 2_676 . ?
C110 N13 C108 115(2) . . ?
C111 N13 C108 51.8(16) 2_676 . ?
C111 N13 C109 121(3) . . ?
N13 N13 C109 142(4) 2_676 . ?
C110 N13 C109 62.1(16) . . ?
C111 N13 C109 106(3) 2_676 . ?
C108 N13 C109 54.6(16) . . ?
C108 C109 C110 111.4(18) . . ?
C108 C109 N13 61.0(17) . . ?
C110 C109 N13 51.8(15) . . ?
N13 C111 C108 122(2) . 2_676 ?
N13 C111 C110 64.0(14) . . ?
C108 C111 C110 171.7(15) 2_676 . ?
N13 C111 N13 59(2) . 2_676 ?
C108 C111 N13 70.3(15) 2_676 2_676 ?
C110 C111 N13 117.7(19) . 2_676 ?

loop_
_geom_bond_atom_site_label_1
_geom_bond_atom_site_label_2
_geom_bond_distance
_geom_bond_site_symmetry_2
_geom_bond_publ_flag
Fe1 N3 1.886(4) . ?
Fe1 N4 1.887(3) . ?
Fe1 N1 1.896(3) . ?
Fe1 N2 1.897(4) . ?
Fe2 N7 1.891(4) . ?
Fe2 N8 1.895(3) . ?
Fe2 N6 1.898(3) . ?
Fe2 N5 1.901(3) . ?
Cl1 C97 1.762(6) . ?
Cl2 C97 1.765(5) . ?
N1 C1 1.383(6) . ?
N1 C4 1.390(5) . ?
N5 C44 1.394(5) . ?
N5 C41 1.395(5) . ?
N4 C19 1.389(5) . ?
N4 C16 1.395(5) . ?
N3 C14 1.382(5) . ?
N3 C11 1.385(6) . ?
N9 C87B 1.44(3) . ?
N9 C83A 1.505(6) . ?
N9 C85A 1.527(6) . ?
N9 C81A 1.530(6) . ?
N9 C81B 1.54(3) . ?
N9 C87A 1.549(6) . ?
N9 C85B 1.58(3) . ?
N9 C83B 1.68(3) . ?
C51 C52 1.374(6) . ?
C51 N7 1.382(5) . ?
C51 C50 1.511(6) . ?
C70 C69 1.531(6) . ?
C70 C45 1.547(6) . ?
N8 C56 1.384(5) . ?
N8 C59 1.393(5) . ?
N6 C46 1.387(5) . ?
N6 C49 1.394(5) . ?
N7 C54 1.388(5) . ?
C21 C22 1.522(6) . ?
C21 C20 1.555(6) . ?
C59 C58 1.365(6) . ?
C59 C60 1.511(6) . ?
C50 C49 1.516(6) . ?
C50 C75 1.545(6) . ?
C50 C71 1.563(6) . ?
N2 C6 1.386(5) . ?
N2 C9 1.389(6) . ?
N10 C93 1.505(6) . ?
N10 C91 1.521(7) . ?
N10 C89 1.521(6) . ?
N10 C95 1.529(6) . ?
C46 C47 1.366(6) . ?
C46 C45 1.527(6) . ?
C47 C48 1.426(6) . ?
C45 C44 1.522(6) . ?
C45 C66 1.546(6) . ?
C31 C32 1.512(6) . ?
C31 C10 1.555(6) . ?
C44 C43 1.362(6) . ?
C60 C41 1.522(6) . ?
C60 C65 1.541(6) . ?
C60 C61 1.546(6) . ?
C71 C72 1.531(6) . ?
C49 C48 1.374(6) . ?
C20 C19 1.520(6) . ?
C20 C1 1.529(6) . ?
C20 C25 1.544(6) . ?
C52 C53 1.408(7) . ?
C19 C18 1.363(6) . ?
C2 C1 1.365(6) . ?
C2 C3 1.423(7) . ?
C90 C89 1.521(6) . ?
C69 C68 1.530(6) . ?
C66 C67 1.537(6) . ?
C5 C6 1.504(7) . ?
C5 C4 1.521(7) . ?
C5 C26 1.545(6) . ?
C5 C30 1.557(6) . ?
C4 C3 1.362(6) . ?
C10 C9 1.519(6) . ?
C10 C11 1.527(6) . ?
C10 C35 1.553(6) . ?
C42 C41 1.364(6) . ?
C42 C43 1.427(6) . ?
C40 C39 1.517(6) . ?
C40 C15 1.560(6) . ?
C61 C62 1.521(6) . ?
C8 C9 1.367(6) . ?
C8 C7 1.411(7) . ?
C75 C74 1.538(6) . ?
C23 C24 1.519(7) . ?
C23 C22 1.525(7) . ?
C6 C7 1.386(6) . ?
C53 C54 1.385(6) . ?
C58 C57 1.424(7) . ?
C54 C55 1.519(6) . ?
C68 C67 1.532(7) . ?
C30 C29 1.496(7) . ?
C56 C57 1.382(6) . ?
C56 C55 1.517(6) . ?
C14 C13 1.367(6) . ?
C14 C15 1.520(6) . ?
C32 C33 1.532(7) . ?
C64 C63 1.516(6) . ?
C64 C65 1.531(6) . ?
C11 C12 1.369(6) . ?
C36 C37 1.537(6) . ?
C36 C15 1.539(6) . ?
C13 C12 1.416(7) . ?
C37 C38 1.525(7) . ?
C73 C74 1.513(7) . ?
C73 C72 1.521(6) . ?
C62 C63 1.519(6) . ?
C16 C17 1.376(6) . ?
C16 C15 1.516(6) . ?
C17 C18 1.410(6) . ?
C35 C34 1.532(7) . ?
C80 C79 1.520(7) . ?
C80 C55 1.553(7) . ?
C91 C92 1.519(7) . ?
C27 C26 1.495(7) . ?
C27 C28 1.528(8) . ?
C39 C38 1.535(6) . ?
C55 C76 1.548(6) . ?
N11 C102 1.331(7) . ?
N11 C98 1.350(7) . ?
C98 C99 1.339(8) . ?
C93 C94 1.499(9) . ?
C34 C33 1.517(7) . ?
C28 C29 1.520(7) . ?
C95 C96 1.438(8) . ?
C99 C100 1.376(8) . ?
C24 C25 1.536(7) . ?
C86 C85A 1.560(8) . ?
C86 C85B 1.73(3) . ?
C76 C77 1.521(8) . ?
C100 C101 1.375(8) . ?
C82 C81A 1.550(7) . ?
C82 C81B 1.71(3) . ?
C79 C78 1.514(8) . ?
C84 C83A 1.575(8) . ?
C84 C83B 1.72(3) . ?
C78 C77 1.507(10) . ?
C101 C102 1.317(8) . ?
C107 N12 1.288(10) . ?
C107 C106 1.363(12) . ?
C103 N12 1.322(10) . ?
C103 C104 1.324(10) . ?
C106 C105 1.403(14) . ?
C104 C105 1.399(13) . ?
C88 C87A 1.523(8) . ?
C88 C87B 1.81(3) . ?
C110 C111 1.44(2) . ?
C110 N13 1.48(3) . ?
C110 C109 1.66(3) . ?
C108 C111 1.39(2) 2_676 ?
C108 C109 1.56(3) . ?
C108 N13 1.67(4) . ?
N13 C111 1.35(4) . ?
N13 N13 1.41(5) 2_676 ?
N13 C111 1.50(4) 2_676 ?
N13 C109 1.72(3) . ?
C111 C108 1.39(2) 2_676 ?
C111 N13 1.50(4) 2_676 ?

loop_
_geom_torsion_atom_site_label_1
_geom_torsion_atom_site_label_2
_geom_torsion_atom_site_label_3
_geom_torsion_atom_site_label_4
_geom_torsion
_geom_torsion_site_symmetry_1
_geom_torsion_site_symmetry_2
_geom_torsion_site_symmetry_3
_geom_torsion_site_symmetry_4
_geom_torsion_publ_flag
N4 Fe1 N1 C1 -35.8(4) . . . . ?
N2 Fe1 N1 C1 142.0(4) . . . . ?
N4 Fe1 N1 C4 153.2(3) . . . . ?
N2 Fe1 N1 C4 -29.1(3) . . . . ?
N8 Fe2 N5 C44 -143.7(4) . . . . ?
N6 Fe2 N5 C44 36.0(4) . . . . ?
N8 Fe2 N5 C41 31.3(3) . . . . ?
N6 Fe2 N5 C41 -149.0(3) . . . . ?
N3 Fe1 N4 C19 -158.2(4) . . . . ?
N1 Fe1 N4 C19 25.7(4) . . . . ?
N3 Fe1 N4 C16 39.0(3) . . . . ?
N1 Fe1 N4 C16 -137.1(3) . . . . ?
N2 Fe1 N4 C16 122(4) . . . . ?
N4 Fe1 N3 C14 -33.8(3) . . . . ?
N2 Fe1 N3 C14 148.5(3) . . . . ?
N4 Fe1 N3 C11 145.5(4) . . . . ?
N2 Fe1 N3 C11 -32.2(4) . . . . ?
N7 Fe2 N8 C56 -31.9(4) . . . . ?
N5 Fe2 N8 C56 149.3(4) . . . . ?
N7 Fe2 N8 C59 147.8(3) . . . . ?
N5 Fe2 N8 C59 -31.0(3) . . . . ?
N7 Fe2 N6 C46 155.2(3) . . . . ?
N5 Fe2 N6 C46 -26.1(3) . . . . ?
N7 Fe2 N6 C49 -36.0(3) . . . . ?
N5 Fe2 N6 C49 142.7(3) . . . . ?
C52 C51 N7 C54 0.4(5) . . . . ?
C50 C51 N7 C54 -174.7(4) . . . . ?
C52 C51 N7 Fe2 -174.1(3) . . . . ?
C50 C51 N7 Fe2 10.9(5) . . . . ?
N8 Fe2 N7 C51 -151.8(3) . . . . ?
N6 Fe2 N7 C51 28.5(3) . . . . ?
N8 Fe2 N7 C54 34.7(4) . . . . ?
N6 Fe2 N7 C54 -145.0(3) . . . . ?
C56 N8 C59 C58 -0.9(5) . . . . ?
Fe2 N8 C59 C58 179.4(3) . . . . ?
C56 N8 C59 C60 173.4(4) . . . . ?
Fe2 N8 C59 C60 -6.4(5) . . . . ?
C52 C51 C50 C49 133.9(5) . . . . ?
N7 C51 C50 C49 -52.4(5) . . . . ?
C52 C51 C50 C75 11.3(6) . . . . ?
N7 C51 C50 C75 -175.0(4) . . . . ?
C52 C51 C50 C71 -107.6(5) . . . . ?
N7 C51 C50 C71 66.1(5) . . . . ?
N3 Fe1 N2 C6 -143.6(3) . . . . ?
N1 Fe1 N2 C6 32.5(3) . . . . ?
N3 Fe1 N2 C9 32.6(4) . . . . ?
N1 Fe1 N2 C9 -151.3(4) . . . . ?
C49 N6 C46 C47 0.4(5) . . . . ?
Fe2 N6 C46 C47 170.7(3) . . . . ?
C49 N6 C46 C45 176.1(4) . . . . ?
Fe2 N6 C46 C45 -13.5(5) . . . . ?
N6 C46 C47 C48 -0.8(5) . . . . ?
C45 C46 C47 C48 -175.9(4) . . . . ?
C47 C46 C45 C44 -132.4(5) . . . . ?
N6 C46 C45 C44 52.9(5) . . . . ?
C47 C46 C45 C66 -10.4(6) . . . . ?
N6 C46 C45 C66 175.0(4) . . . . ?
C47 C46 C45 C70 106.8(5) . . . . ?
N6 C46 C45 C70 -67.9(5) . . . . ?
C69 C70 C45 C44 71.0(4) . . . . ?
C69 C70 C45 C46 -169.7(3) . . . . ?
C69 C70 C45 C66 -52.0(5) . . . . ?
C41 N5 C44 C43 -0.8(5) . . . . ?
Fe2 N5 C44 C43 174.9(3) . . . . ?
C41 N5 C44 C45 178.9(4) . . . . ?
Fe2 N5 C44 C45 -5.4(5) . . . . ?
C46 C45 C44 C43 136.8(5) . . . . ?
C66 C45 C44 C43 16.6(7) . . . . ?
C70 C45 C44 C43 -104.2(5) . . . . ?
C46 C45 C44 N5 -42.8(5) . . . . ?
C66 C45 C44 N5 -163.0(4) . . . . ?
C70 C45 C44 N5 76.2(5) . . . . ?
C58 C59 C60 C41 -135.0(5) . . . . ?
N8 C59 C60 C41 52.3(5) . . . . ?
C58 C59 C60 C65 -11.9(6) . . . . ?
N8 C59 C60 C65 175.4(4) . . . . ?
C58 C59 C60 C61 105.3(5) . . . . ?
N8 C59 C60 C61 -67.4(5) . . . . ?
C51 C50 C71 C72 68.6(5) . . . . ?
C49 C50 C71 C72 -172.0(4) . . . . ?
C75 C50 C71 C72 -54.1(5) . . . . ?
C46 N6 C49 C48 0.2(5) . . . . ?
Fe2 N6 C49 C48 -170.3(3) . . . . ?
C46 N6 C49 C50 174.3(4) . . . . ?
Fe2 N6 C49 C50 3.8(5) . . . . ?
C51 C50 C49 C48 -143.4(5) . . . . ?
C75 C50 C49 C48 -18.9(7) . . . . ?
C71 C50 C49 C48 96.8(5) . . . . ?
C51 C50 C49 N6 44.1(5) . . . . ?
C75 C50 C49 N6 168.5(4) . . . . ?
C71 C50 C49 N6 -75.7(5) . . . . ?
C22 C21 C20 C19 69.9(5) . . . . ?
C22 C21 C20 C1 -170.6(4) . . . . ?
C22 C21 C20 C25 -52.1(5) . . . . ?
N7 C51 C52 C53 -0.3(5) . . . . ?
C50 C51 C52 C53 174.0(4) . . . . ?
C16 N4 C19 C18 -1.0(5) . . . . ?
Fe1 N4 C19 C18 -166.0(3) . . . . ?
C16 N4 C19 C20 179.7(4) . . . . ?
Fe1 N4 C19 C20 14.7(5) . . . . ?
C1 C20 C19 C18 126.8(5) . . . . ?
C25 C20 C19 C18 7.4(7) . . . . ?
C21 C20 C19 C18 -113.0(5) . . . . ?
C1 C20 C19 N4 -54.1(5) . . . . ?
C25 C20 C19 N4 -173.5(4) . . . . ?
C21 C20 C19 N4 66.1(5) . . . . ?
C45 C70 C69 C68 59.6(5) . . . . ?
C44 C45 C66 C67 -73.7(5) . . . . ?
C46 C45 C66 C67 166.2(4) . . . . ?
C70 C45 C66 C67 48.9(5) . . . . ?
C1 N1 C4 C3 -0.6(5) . . . . ?
Fe1 N1 C4 C3 171.8(3) . . . . ?
C1 N1 C4 C5 179.0(4) . . . . ?
Fe1 N1 C4 C5 -8.7(6) . . . . ?
C6 C5 C4 C3 -127.8(5) . . . . ?
C26 C5 C4 C3 -6.2(7) . . . . ?
C30 C5 C4 C3 114.9(5) . . . . ?
C6 C5 C4 N1 52.8(5) . . . . ?
C26 C5 C4 N1 174.3(4) . . . . ?
C30 C5 C4 N1 -64.5(5) . . . . ?
C32 C31 C10 C9 172.1(4) . . . . ?
C32 C31 C10 C11 -68.9(5) . . . . ?
C32 C31 C10 C35 53.8(5) . . . . ?
C59 C60 C61 C62 -172.2(3) . . . . ?
C41 C60 C61 C62 69.2(4) . . . . ?
C65 C60 C61 C62 -53.5(4) . . . . ?
C51 C50 C75 C74 -72.1(5) . . . . ?
C49 C50 C75 C74 165.5(4) . . . . ?
C71 C50 C75 C74 48.8(5) . . . . ?
C9 N2 C6 C7 -0.1(5) . . . . ?
Fe1 N2 C6 C7 176.7(3) . . . . ?
C9 N2 C6 C5 -173.9(4) . . . . ?
Fe1 N2 C6 C5 2.9(5) . . . . ?
C4 C5 C6 N2 -49.4(5) . . . . ?
C26 C5 C6 N2 -172.8(4) . . . . ?
C30 C5 C6 N2 71.6(5) . . . . ?
C4 C5 C6 C7 138.6(5) . . . . ?
C26 C5 C6 C7 15.2(7) . . . . ?
C30 C5 C6 C7 -100.3(5) . . . . ?
C51 C52 C53 C54 0.1(5) . . . . ?
N8 C59 C58 C57 0.0(5) . . . . ?
C60 C59 C58 C57 -173.2(4) . . . . ?
C52 C53 C54 N7 0.2(5) . . . . ?
C52 C53 C54 C55 177.9(4) . . . . ?
C51 N7 C54 C53 -0.4(5) . . . . ?
Fe2 N7 C54 C53 174.0(3) . . . . ?
C51 N7 C54 C55 -178.4(4) . . . . ?
Fe2 N7 C54 C55 -4.0(6) . . . . ?
C70 C69 C68 C67 -59.6(5) . . . . ?
C43 C42 C41 N5 0.0(5) . . . . ?
C43 C42 C41 C60 179.2(4) . . . . ?
C44 N5 C41 C42 0.5(5) . . . . ?
Fe2 N5 C41 C42 -175.3(3) . . . . ?
C44 N5 C41 C60 -178.8(4) . . . . ?
Fe2 N5 C41 C60 5.4(5) . . . . ?
C59 C60 C41 C42 129.2(5) . . . . ?
C65 C60 C41 C42 6.7(7) . . . . ?
C61 C60 C41 C42 -114.0(5) . . . . ?
C59 C60 C41 N5 -51.7(5) . . . . ?
C65 C60 C41 N5 -174.2(4) . . . . ?
C61 C60 C41 N5 65.1(5) . . . . ?
C69 C68 C67 C66 55.9(5) . . . . ?
C45 C66 C67 C68 -52.6(5) . . . . ?
N5 C44 C43 C42 0.7(5) . . . . ?
C45 C44 C43 C42 -178.9(4) . . . . ?
C41 C42 C43 C44 -0.5(5) . . . . ?
C6 C5 C30 C29 169.1(4) . . . . ?
C4 C5 C30 C29 -71.9(5) . . . . ?
C26 C5 C30 C29 52.1(6) . . . . ?
C59 N8 C56 C57 1.4(5) . . . . ?
Fe2 N8 C56 C57 -178.9(3) . . . . ?
C59 N8 C56 C55 178.4(4) . . . . ?
Fe2 N8 C56 C55 -1.9(6) . . . . ?
C11 N3 C14 C13 0.2(5) . . . . ?
Fe1 N3 C14 C13 179.7(3) . . . . ?
C11 N3 C14 C15 176.5(4) . . . . ?
Fe1 N3 C14 C15 -4.1(5) . . . . ?
C10 C31 C32 C33 -60.3(5) . . . . ?
C14 N3 C11 C12 0.3(5) . . . . ?
Fe1 N3 C11 C12 -179.2(3) . . . . ?
C14 N3 C11 C10 175.8(4) . . . . ?
Fe1 N3 C11 C10 -3.6(6) . . . . ?
C9 C10 C11 C12 -137.3(5) . . . . ?
C35 C10 C11 C12 -16.1(7) . . . . ?
C31 C10 C11 C12 103.6(6) . . . . ?
C9 C10 C11 N3 48.3(5) . . . . ?
C35 C10 C11 N3 169.6(4) . . . . ?
C31 C10 C11 N3 -70.7(5) . . . . ?
N3 C14 C13 C12 -0.6(5) . . . . ?
C15 C14 C13 C12 -176.3(4) . . . . ?
N6 C49 C48 C47 -0.7(5) . . . . ?
C50 C49 C48 C47 -173.9(4) . . . . ?
C46 C47 C48 C49 0.9(5) . . . . ?
C7 C8 C9 N2 1.2(5) . . . . ?
C7 C8 C9 C10 -179.2(4) . . . . ?
C6 N2 C9 C8 -0.7(5) . . . . ?
Fe1 N2 C9 C8 -177.5(3) . . . . ?
C6 N2 C9 C10 179.7(4) . . . . ?
Fe1 N2 C9 C10 2.9(6) . . . . ?
C11 C10 C9 C8 132.7(5) . . . . ?
C35 C10 C9 C8 9.4(7) . . . . ?
C31 C10 C9 C8 -107.8(5) . . . . ?
C11 C10 C9 N2 -47.8(5) . . . . ?
C35 C10 C9 N2 -171.0(4) . . . . ?
C31 C10 C9 N2 71.7(5) . . . . ?
C15 C36 C37 C38 52.1(6) . . . . ?
N1 C4 C3 C2 0.4(5) . . . . ?
C5 C4 C3 C2 -179.1(5) . . . . ?
C1 C2 C3 C4 0.0(5) . . . . ?
N2 C6 C7 C8 0.8(5) . . . . ?
C5 C6 C7 C8 173.5(4) . . . . ?
C9 C8 C7 C6 -1.2(5) . . . . ?
C20 C21 C22 C23 60.1(5) . . . . ?
C24 C23 C22 C21 -60.0(5) . . . . ?
C74 C73 C72 C71 -58.7(5) . . . . ?
C50 C71 C72 C73 61.2(5) . . . . ?
C63 C64 C65 C60 -51.3(5) . . . . ?
C59 C60 C65 C64 165.5(4) . . . . ?
C41 C60 C65 C64 -72.8(5) . . . . ?
C61 C60 C65 C64 49.5(5) . . . . ?
C60 C61 C62 C63 59.1(5) . . . . ?
C19 N4 C16 C17 1.0(5) . . . . ?
Fe1 N4 C16 C17 166.4(3) . . . . ?
C19 N4 C16 C15 -171.8(4) . . . . ?
Fe1 N4 C16 C15 -6.4(5) . . . . ?
C3 C2 C1 N1 -0.4(5) . . . . ?
C3 C2 C1 C20 -176.2(4) . . . . ?
C4 N1 C1 C2 0.6(5) . . . . ?
Fe1 N1 C1 C2 -171.6(3) . . . . ?
C4 N1 C1 C20 177.0(4) . . . . ?
Fe1 N1 C1 C20 4.8(6) . . . . ?
C19 C20 C1 C2 -140.7(5) . . . . ?
C25 C20 C1 C2 -19.8(7) . . . . ?
C21 C20 C1 C2 98.6(5) . . . . ?
C19 C20 C1 N1 43.9(5) . . . . ?
C25 C20 C1 N1 164.8(4) . . . . ?
C21 C20 C1 N1 -76.8(5) . . . . ?
N8 C56 C57 C58 -1.4(5) . . . . ?
C55 C56 C57 C58 -178.0(5) . . . . ?
C59 C58 C57 C56 0.8(5) . . . . ?
N4 C16 C17 C18 -0.6(5) . . . . ?
C15 C16 C17 C18 171.2(4) . . . . ?
C9 C10 C35 C34 -167.0(4) . . . . ?
C11 C10 C35 C34 71.9(5) . . . . ?
C31 C10 C35 C34 -49.0(5) . . . . ?
C72 C73 C74 C75 53.9(5) . . . . ?
C50 C75 C74 C73 -51.3(6) . . . . ?
C93 N10 C91 C92 56.6(6) . . . . ?
C89 N10 C91 C92 175.4(4) . . . . ?
C95 N10 C91 C92 -64.8(6) . . . . ?
C15 C40 C39 C38 -58.4(5) . . . . ?
N4 C19 C18 C17 0.6(5) . . . . ?
C20 C19 C18 C17 179.8(4) . . . . ?
C16 C17 C18 C19 0.0(5) . . . . ?
C17 C16 C15 C14 147.5(4) . . . . ?
N4 C16 C15 C14 -41.5(5) . . . . ?
C17 C16 C15 C36 24.5(6) . . . . ?
N4 C16 C15 C36 -164.6(4) . . . . ?
C17 C16 C15 C40 -92.5(5) . . . . ?
N4 C16 C15 C40 78.4(5) . . . . ?
C13 C14 C15 C16 -137.6(5) . . . . ?
N3 C14 C15 C16 47.1(5) . . . . ?
C13 C14 C15 C36 -16.2(7) . . . . ?
N3 C14 C15 C36 168.6(4) . . . . ?
C13 C14 C15 C40 104.1(5) . . . . ?
N3 C14 C15 C40 -71.1(5) . . . . ?
C37 C36 C15 C16 -163.8(4) . . . . ?
C37 C36 C15 C14 74.0(5) . . . . ?
C37 C36 C15 C40 -47.4(6) . . . . ?
C39 C40 C15 C16 168.2(4) . . . . ?
C39 C40 C15 C14 -71.8(5) . . . . ?
C39 C40 C15 C36 50.7(5) . . . . ?
C93 N10 C89 C90 -175.7(4) . . . . ?
C91 N10 C89 C90 64.2(5) . . . . ?
C95 N10 C89 C90 -52.3(5) . . . . ?
C65 C64 C63 C62 53.5(5) . . . . ?
C61 C62 C63 C64 -57.4(5) . . . . ?
C28 C27 C26 C5 52.7(6) . . . . ?
C6 C5 C26 C27 -164.3(4) . . . . ?
C4 C5 C26 C27 74.4(5) . . . . ?
C30 C5 C26 C27 -49.5(6) . . . . ?
C57 C56 C55 C54 -141.5(5) . . . . ?
N8 C56 C55 C54 42.2(6) . . . . ?
C57 C56 C55 C76 -18.8(7) . . . . ?
N8 C56 C55 C76 164.9(4) . . . . ?
C57 C56 C55 C80 98.3(6) . . . . ?
N8 C56 C55 C80 -77.9(5) . . . . ?
C53 C54 C55 C56 143.2(5) . . . . ?
N7 C54 C55 C56 -39.4(5) . . . . ?
C53 C54 C55 C76 22.9(7) . . . . ?
N7 C54 C55 C76 -159.6(4) . . . . ?
C53 C54 C55 C80 -97.9(5) . . . . ?
N7 C54 C55 C80 79.6(5) . . . . ?
C79 C80 C55 C56 -165.4(4) . . . . ?
C79 C80 C55 C54 74.3(5) . . . . ?
C79 C80 C55 C76 -48.6(5) . . . . ?
N3 C11 C12 C13 -0.6(5) . . . . ?
C10 C11 C12 C13 -175.4(5) . . . . ?
C14 C13 C12 C11 0.7(5) . . . . ?
C36 C37 C38 C39 -55.8(5) . . . . ?
C40 C39 C38 C37 59.5(5) . . . . ?
C102 N11 C98 C99 -0.6(9) . . . . ?
C91 N10 C93 C94 51.1(6) . . . . ?
C89 N10 C93 C94 -68.6(6) . . . . ?
C95 N10 C93 C94 168.6(5) . . . . ?
C10 C35 C34 C33 50.6(6) . . . . ?
C26 C27 C28 C29 -53.6(6) . . . . ?
C93 N10 C95 C96 70.3(6) . . . . ?
C91 N10 C95 C96 -169.6(5) . . . . ?
C89 N10 C95 C96 -50.9(7) . . . . ?
N11 C98 C99 C100 -0.2(9) . . . . ?
C22 C23 C24 C25 55.2(5) . . . . ?
C5 C30 C29 C28 -57.2(6) . . . . ?
C27 C28 C29 C30 55.6(6) . . . . ?
C56 C55 C76 C77 162.0(5) . . . . ?
C54 C55 C76 C77 -76.4(6) . . . . ?
C80 C55 C76 C77 45.2(6) . . . . ?
C98 C99 C100 C101 0.9(8) . . . . ?
C35 C34 C33 C32 -53.3(6) . . . . ?
C31 C32 C33 C34 58.5(5) . . . . ?
C55 C80 C79 C78 59.1(6) . . . . ?
C23 C24 C25 C20 -50.5(5) . . . . ?
C19 C20 C25 C24 -74.4(5) . . . . ?
C1 C20 C25 C24 166.3(4) . . . . ?
C21 C20 C25 C24 47.2(5) . . . . ?
C80 C79 C78 C77 -62.0(6) . . . . ?
C99 C100 C101 C102 -1.0(9) . . . . ?
C100 C101 C102 N11 0.2(10) . . . . ?
C98 N11 C102 C101 0.6(10) . . . . ?
C79 C78 C77 C76 57.2(6) . . . . ?
C55 C76 C77 C78 -51.0(7) . . . . ?
C106 C107 N12 C103 2.2(13) . . . . ?
C104 C103 N12 C107 -1.2(14) . . . . ?
N12 C107 C106 C105 -3.8(13) . . . . ?
N12 C103 C104 C105 1.7(14) . . . . ?
C103 C104 C105 C106 -3.0(12) . . . . ?
C107 C106 C105 C104 4.0(13) . . . . ?
C87B C88 C87A N9 -7.9(10) . . . . ?
C87B N9 C87A C88 9.4(12) . . . . ?
C83A N9 C87A C88 -178.5(5) . . . . ?
C85A N9 C87A C88 59.1(6) . . . . ?
C81A N9 C87A C88 -56.7(6) . . . . ?
C81B N9 C87A C88 -122.1(13) . . . . ?
C85B N9 C87A C88 128.3(11) . . . . ?
C87B N9 C85A C86 125.7(13) . . . . ?
C83A N9 C85A C86 -49.1(6) . . . . ?
C81A N9 C85A C86 -172.1(5) . . . . ?
C87A N9 C85A C86 68.8(6) . . . . ?
C85B N9 C85A C86 -1.2(11) . . . . ?
C83B N9 C85A C86 -111.5(11) . . . . ?
C85B C86 C85A N9 1.2(11) . . . . ?
C85A N9 C83A C84 -55.4(6) . . . . ?
C81A N9 C83A C84 63.1(6) . . . . ?
C81B N9 C83A C84 121.4(14) . . . . ?
C87A N9 C83A C84 -176.6(4) . . . . ?
C85B N9 C83A C84 -111.8(13) . . . . ?
C83B N9 C83A C84 1.3(10) . . . . ?
C83B C84 C83A N9 -1.3(10) . . . . ?
C87B N9 C81A C82 -124.2(12) . . . . ?
C83A N9 C81A C82 59.1(6) . . . . ?
C85A N9 C81A C82 -177.8(4) . . . . ?
C81B N9 C81A C82 6.2(13) . . . . ?
C87A N9 C81A C82 -58.3(5) . . . . ?
C83B N9 C81A C82 124.3(10) . . . . ?
C81B C82 C81A N9 -5.8(12) . . . . ?
C85A N9 C87B C88 -132.9(17) . . . . ?
C81A N9 C87B C88 109.8(14) . . . . ?
C81B N9 C87B C88 50(2) . . . . ?
C87A N9 C87B C88 -7.4(9) . . . . ?
C85B N9 C87B C88 -75.5(18) . . . . ?
C83B N9 C87B C88 174.5(13) . . . . ?
C87A C88 C87B N9 8.0(10) . . . . ?
C87B N9 C85B C86 -49(2) . . . . ?
C83A N9 C85B C86 128.7(17) . . . . ?
C85A N9 C85B C86 1.1(10) . . . . ?
C81B N9 C85B C86 176.9(15) . . . . ?
C87A N9 C85B C86 -114.8(13) . . . . ?
C83B N9 C85B C86 62.7(16) . . . . ?
C85A C86 C85B N9 -1.1(10) . . . . ?
C87B N9 C83B C84 171.0(14) . . . . ?
C83A N9 C83B C84 -1.1(8) . . . . ?
C85A N9 C83B C84 121.6(13) . . . . ?
C81A N9 C83B C84 -121.6(12) . . . . ?
C81B N9 C83B C84 -57.2(18) . . . . ?
C85B N9 C83B C84 53.1(15) . . . . ?
C83A C84 C83B N9 1.1(8) . . . . ?
C87B N9 C81B C82 54(2) . . . . ?
C83A N9 C81B C82 -130.7(18) . . . . ?
C81A N9 C81B C82 -5.3(11) . . . . ?
C87A N9 C81B C82 112.4(16) . . . . ?
C85B N9 C81B C82 -176.2(15) . . . . ?
C83B N9 C81B C82 -67.4(19) . . . . ?
C81A C82 C81B N9 5.4(11) . . . . ?
C109 C110 N13 C111 165.2(19) . . . . ?
C111 C110 N13 N13 -28(4) . . . 2_676 ?
C109 C110 N13 N13 137(5) . . . 2_676 ?
C111 C110 N13 C111 -102(7) . . . 2_676 ?
C109 C110 N13 C111 64(7) . . . 2_676 ?
C111 C110 N13 C108 -152(3) . . . . ?
C109 C110 N13 C108 13.2(18) . . . . ?
C111 C110 N13 C109 -165.2(19) . . . . ?
C111 C108 N13 C111 82(6) 2_676 . . . ?
C109 C108 N13 C111 -90(7) . . . . ?
C111 C108 N13 N13 24(3) 2_676 . . 2_676 ?
C109 C108 N13 N13 -148(4) . . . 2_676 ?
C111 C108 N13 C110 158(3) 2_676 . . . ?
C109 C108 N13 C110 -14(2) . . . . ?
C109 C108 N13 C111 -172(2) . . . 2_676 ?
C111 C108 N13 C109 172(2) 2_676 . . . ?
C111 C108 C109 C110 4(3) 2_676 . . . ?
N13 C108 C109 C110 12.3(18) . . . . ?
C111 C108 C109 N13 -8(2) 2_676 . . . ?
C111 C110 C109 C108 0(2) . . . . ?
C111 C110 C109 N13 13.9(17) . . . . ?
C111 N13 C109 C108 150(3) . . . . ?
N13 N13 C109 C108 59(7) 2_676 . . . ?
C110 N13 C109 C108 165(2) . . . . ?
C111 N13 C109 C108 6.7(17) 2_676 . . . ?
C111 N13 C109 C110 -15(2) . . . . ?
N13 N13 C109 C110 -106(8) 2_676 . . . ?
C111 N13 C109 C110 -159(3) 2_676 . . . ?
C108 N13 C109 C110 -165(2) . . . . ?
N13 N13 C111 C108 -33(3) 2_676 . . 2_676 ?
C110 N13 C111 C108 173.5(17) . . . 2_676 ?
C111 N13 C111 C108 -33(3) 2_676 . . 2_676 ?
C108 N13 C111 C108 -98(6) . . . 2_676 ?
C109 N13 C111 C108 -171.2(19) . . . 2_676 ?
N13 N13 C111 C110 154(3) 2_676 . . . ?
C111 N13 C111 C110 154(3) 2_676 . . . ?
C108 N13 C111 C110 88(6) . . . . ?
C109 N13 C111 C110 15(2) . . . . ?
C110 N13 C111 N13 -154(3) . . . 2_676 ?
C111 N13 C111 N13 0.000(9) 2_676 . . 2_676 ?
C108 N13 C111 N13 -65(6) . . . 2_676 ?
C109 N13 C111 N13 -138(4) . . . 2_676 ?
C109 C110 C111 N13 -16(2) . . . . ?
N13 C110 C111 C108 -138(10) . . . 2_676 ?
N13 C110 C111 N13 26(3) . . . 2_676 ?
C109 C110 C111 N13 10(2) . . . 2_676 ?
